data_7128738
loop_
_publ_author_name
'Zhang, Jun'
'Wang, Mengmeng'
'Wang, Huiying'
'Xu, Hui'
'Chen, Junjie'
'Guo, Ziqiong'
'Ma, Biao'
'Ban, Shu-Rong'
'Dai, Hui-Xiong'

_publ_section_title
;
 Construction of 2-alkynyl aza-spiro[4,5]indole scaffolds via sequential
 C-H activations for modular click chemistry libraries.
;
_journal_issue 69
_journal_name_full 'Chemical communications (Cambridge, England)'
_journal_page_first 8656
_journal_page_last 8659
_journal_paper_doi 10.1039/d1cc02798k
_journal_volume 57
_journal_year 2021
_chemical_formula_moiety 'C29 H33 N3 O2 S'
_chemical_formula_sum 'C29 H33 N3 O2 S'
_chemical_formula_weight 487.64
_space_group_crystal_system monoclinic
_space_group_IT_number 14
_space_group_name_Hall '-P 2ybc'
_space_group_name_H-M_alt 'P 1 21/c 1'
_atom_sites_solution_hydrogens geom
_atom_sites_solution_primary dual
_audit_creation_date 2020-08-07
_audit_creation_method
;
Olex2 1.2
(compiled 2018.05.29 svn.r3508 for OlexSys, GUI svn.r5506)
;
_audit_update_record
;
2021-01-29 deposited with the CCDC.	2021-08-02 downloaded from the CCDC.
;
_cell_angle_alpha 90
_cell_angle_beta 94.835(6)
_cell_angle_gamma 90
_cell_formula_units_Z 4
_cell_length_a 7.7589(12)
_cell_length_b 9.054(2)
_cell_length_c 37.137(7)
_cell_measurement_reflns_used 3696
_cell_measurement_temperature 140(2)
_cell_measurement_theta_max 25.113
_cell_measurement_theta_min 2.201
_cell_volume 2599.6(9)
_computing_cell_refinement 'SAINT V8.40A (?, 2016)'
_computing_data_reduction 'SAINT V8.40A (?, 2016)'
_computing_molecular_graphics 'Olex2 (Dolomanov et al., 2009)'
_computing_publication_material 'Olex2 (Dolomanov et al., 2009)'
_computing_structure_refinement 'ShelXL (Sheldrick, 2015)'
_computing_structure_solution 'ShelXT (Sheldrick, 2015)'
_diffrn_ambient_temperature 140.0
_diffrn_measured_fraction_theta_full 0.986
_diffrn_measured_fraction_theta_max 0.986
_diffrn_measurement_device_type 'D8 VENTURE '
_diffrn_measurement_method '\f and \w scans'
_diffrn_radiation_type MoK\a
_diffrn_radiation_wavelength 0.71073
_diffrn_reflns_av_R_equivalents 0.1032
_diffrn_reflns_av_unetI/netI 0.0864
_diffrn_reflns_Laue_measured_fraction_full 0.986
_diffrn_reflns_Laue_measured_fraction_max 0.986
_diffrn_reflns_limit_h_max 9
_diffrn_reflns_limit_h_min -9
_diffrn_reflns_limit_k_max 10
_diffrn_reflns_limit_k_min -10
_diffrn_reflns_limit_l_max 44
_diffrn_reflns_limit_l_min -44
_diffrn_reflns_number 20910
_diffrn_reflns_point_group_measured_fraction_full 0.986
_diffrn_reflns_point_group_measured_fraction_max 0.986
_diffrn_reflns_theta_full 25.024
_diffrn_reflns_theta_max 25.024
_diffrn_reflns_theta_min 2.201
_diffrn_standards_number 0
_exptl_absorpt_coefficient_mu 0.155
_exptl_absorpt_correction_T_max 0.7452
_exptl_absorpt_correction_T_min 0.6408
_exptl_absorpt_correction_type multi-scan
_exptl_absorpt_process_details
'SADABS-2016/2 (Bruker,2016/2) was used for absorption correction. wR2(int) was 0.1209 before and 0.0685 after correction. The Ratio of minimum to maximum transmission is 0.8599. The \l/2 correction factor is Not present.'
_exptl_crystal_colour colourless
_exptl_crystal_colour_primary colourless
_exptl_crystal_density_diffrn 1.246
_exptl_crystal_description plate
_exptl_crystal_F_000 1040
_exptl_crystal_size_max 0.15
_exptl_crystal_size_mid 0.08
_exptl_crystal_size_min 0.05
_refine_diff_density_max 0.571
_refine_diff_density_min -0.803
_refine_diff_density_rms 0.099
_refine_ls_extinction_method none
_refine_ls_goodness_of_fit_ref 1.039
_refine_ls_hydrogen_treatment constr
_refine_ls_matrix_type full
_refine_ls_number_parameters 324
_refine_ls_number_reflns 4610
_refine_ls_number_restraints 0
_refine_ls_restrained_S_all 1.039
_refine_ls_R_factor_all 0.1223
_refine_ls_R_factor_gt 0.0950
_refine_ls_shift/su_max 0.003
_refine_ls_shift/su_mean 0.000
_refine_ls_structure_factor_coef Fsqd
_refine_ls_weighting_details 'w=1/[\s^2^(Fo^2^)+(0.1714P)^2^+8.2530P] where P=(Fo^2^+2Fc^2^)/3'
_refine_ls_weighting_scheme calc
_refine_ls_wR_factor_gt 0.2583
_refine_ls_wR_factor_ref 0.2882
_reflns_Friedel_coverage 0.000
_reflns_number_gt 3554
_reflns_number_total 4610
_reflns_threshold_expression 'I > 2\s(I)'
_cod_data_source_file d1cc02798k2.cif
_cod_data_source_block 22020487tips1_0m
_cod_depositor_comments 'Adding full bibliography for 7128738.cif.'
_cod_database_code 7128738
_shelx_shelxl_version_number 2018/3
_shelx_space_group_comment
;
The symmetry employed for this shelxl refinement is uniquely defined
by the following loop, which should always be used as a source of
symmetry information in preference to the above space-group names.
They are only intended as comments.
;
_shelx_estimated_absorpt_t_max 0.992
_shelx_estimated_absorpt_t_min 0.977
_olex2_refinement_description
;
1. Twinned data refinement
 Scales: 0.774(3)
 0.226(3)
2. Fixed Uiso
 At 1.2 times of:
  All C(H) groups, All N(H) groups
 At 1.5 times of:
  All C(H,H,H) groups
3.a Ternary CH refined with riding coordinates:
 C25(H25), C27(H27), C22(H22)
3.b Aromatic/amide H refined with riding coordinates:
 N2(H2), C13(H13), C8(H8), C16(H16), C10(H10), C9(H9), C6(H6), C12(H12), C7(H7)
3.c Idealised Me refined as rotating group:
 C1(H1A,H1B,H1C), C29(H29A,H29B,H29C), C28(H28A,H28B,H28C), C21(H21A,H21B,
 H21C), C24(H24A,H24B,H24C), C23(H23A,H23B,H23C), C26(H26A,H26B,H26C)
;
_olex2_submission_special_instructions 'No special instructions were received'

loop_
_space_group_symop_operation_xyz
'x, y, z'
'-x, y+1/2, -z+1/2'
'-x, -y, -z'
'x, -y-1/2, z-1/2'

loop_
_atom_site_label
_atom_site_type_symbol
_atom_site_fract_x
_atom_site_fract_y
_atom_site_fract_z
_atom_site_U_iso_or_equiv
_atom_site_adp_type
_atom_site_occupancy
_atom_site_site_symmetry_order
_atom_site_calc_flag
_atom_site_refinement_flags_posn
_atom_site_refinement_flags_adp
_atom_site_refinement_flags_occupancy
_atom_site_disorder_assembly
_atom_site_disorder_group
S1 S 0.2112(2) 0.2374(2) 0.44580(5) 0.0286(5) Uani 1 1 d . . . . .
O2 O 0.0805(5) 0.6039(5) 0.34975(12) 0.0230(10) Uani 1 1 d . . . . .
O1 O 0.3261(6) 0.6942(5) 0.25376(12) 0.0250(11) Uani 1 1 d . . . . .
N1 N 0.3656(6) 0.6772(6) 0.35358(13) 0.0140(10) Uani 1 1 d . . . . .
N2 N 0.1581(6) 0.8037(6) 0.31726(13) 0.0185(11) Uani 1 1 d . . . . .
H2 H 0.048618 0.829185 0.313503 0.022 Uiso 1 1 calc R . . . .
N3 N 0.2887(7) 0.9375(6) 0.23587(13) 0.0192(12) Uani 1 1 d . . . . .
C18 C 0.1915(7) 0.6869(7) 0.34061(15) 0.0166(13) Uani 1 1 d . . . . .
C11 C 0.4551(7) 0.8897(7) 0.31849(15) 0.0148(12) Uani 1 1 d . . . . .
C13 C 0.7801(7) 0.8518(7) 0.35896(17) 0.0184(13) Uani 1 1 d . . . . .
H13 H 0.889448 0.840469 0.372209 0.022 Uiso 1 1 calc R . . . .
C20 C 0.3025(9) 0.3804(8) 0.41834(18) 0.0252(15) Uani 1 1 d . . . . .
C15 C 0.4859(8) 0.7791(7) 0.34403(16) 0.0154(12) Uani 1 1 d . . . . .
C8 C 0.1558(8) 1.3030(8) 0.29495(18) 0.0248(14) Uani 1 1 d . . . . .
H8 H 0.124366 1.383559 0.309434 0.030 Uiso 1 1 calc R . . . .
C14 C 0.6446(8) 0.7558(7) 0.36446(15) 0.0175(13) Uani 1 1 d . . . . .
C2 C 0.2781(7) 0.8908(7) 0.29796(16) 0.0158(13) Uani 1 1 d . . . . .
C5 C 0.2419(8) 1.0698(7) 0.25179(16) 0.0177(13) Uani 1 1 d . . . . .
C16 C 0.6155(8) 0.6328(7) 0.38755(16) 0.0202(14) Uani 1 1 d . . . . .
H16 H 0.700139 0.588775 0.404166 0.024 Uiso 1 1 calc R . . . .
C3 C 0.3002(8) 0.8245(7) 0.25988(16) 0.0189(13) Uani 1 1 d . . . . .
C19 C 0.3616(8) 0.4762(8) 0.40006(18) 0.0238(14) Uani 1 1 d . . . . .
C17 C 0.4484(8) 0.5892(7) 0.38194(16) 0.0202(14) Uani 1 1 d . . . . .
C10 C 0.5898(8) 0.9844(7) 0.31369(16) 0.0203(13) Uani 1 1 d . . . . .
H10 H 0.573891 1.063410 0.296907 0.024 Uiso 1 1 calc R . . . .
C9 C 0.1795(8) 1.1615(7) 0.31038(17) 0.0216(14) Uani 1 1 d . . . . .
H9 H 0.166124 1.145956 0.335288 0.026 Uiso 1 1 calc R . . . .
C25 C 0.2734(9) 0.2820(8) 0.49507(18) 0.0284(16) Uani 1 1 d . . . . .
H25 H 0.228677 0.383192 0.499771 0.034 Uiso 1 1 calc R . . . .
C4 C 0.2222(8) 1.0466(7) 0.28873(16) 0.0173(13) Uani 1 1 d . . . . .
C6 C 0.2229(8) 1.2095(7) 0.23656(18) 0.0217(14) Uani 1 1 d . . . . .
H6 H 0.239839 1.225480 0.211820 0.026 Uiso 1 1 calc R . . . .
C12 C 0.7523(8) 0.9649(7) 0.33365(17) 0.0217(14) Uani 1 1 d . . . . .
H12 H 0.844418 1.030500 0.329677 0.026 Uiso 1 1 calc R . . . .
C27 C -0.0276(9) 0.2505(8) 0.43678(17) 0.0264(15) Uani 1 1 d . . . . .
H27 H -0.079570 0.158581 0.446157 0.032 Uiso 1 1 calc R . . . .
C1 C 0.3169(10) 0.9228(8) 0.19759(16) 0.0278(16) Uani 1 1 d . . . . .
H1A H 0.213126 0.955344 0.182840 0.042 Uiso 1 1 calc GR . . . .
H1B H 0.340794 0.819279 0.192168 0.042 Uiso 1 1 calc GR . . . .
H1C H 0.415522 0.984016 0.192124 0.042 Uiso 1 1 calc GR . . . .
C7 C 0.1785(8) 1.3252(8) 0.25850(18) 0.0251(14) Uani 1 1 d . . . . .
H7 H 0.163186 1.421325 0.248487 0.030 Uiso 1 1 calc R . . . .
C29 C -0.1062(10) 0.3834(10) 0.4553(2) 0.0369(19) Uani 1 1 d . . . . .
H29A H -0.081796 0.375027 0.481537 0.055 Uiso 1 1 calc GR . . . .
H29B H -0.231611 0.385088 0.449264 0.055 Uiso 1 1 calc GR . . . .
H29C H -0.055292 0.474903 0.446881 0.055 Uiso 1 1 calc GR . . . .
C28 C -0.0839(10) 0.2618(9) 0.39543(18) 0.0344(17) Uani 1 1 d . . . . .
H28A H -0.031864 0.349897 0.385492 0.052 Uiso 1 1 calc GR . . . .
H28B H -0.210212 0.268949 0.391782 0.052 Uiso 1 1 calc GR . . . .
H28C H -0.044938 0.173718 0.383114 0.052 Uiso 1 1 calc GR . . . .
C21 C 0.1948(12) -0.0586(11) 0.4171(3) 0.052(2) Uani 1 1 d . . . . .
H21A H 0.094818 -0.074415 0.431065 0.078 Uiso 1 1 calc GR . . . .
H21B H 0.258347 -0.151532 0.415384 0.078 Uiso 1 1 calc GR . . . .
H21C H 0.155043 -0.024386 0.392743 0.078 Uiso 1 1 calc GR . . . .
C24 C 0.4696(10) 0.2848(10) 0.5043(2) 0.0399(19) Uani 1 1 d . . . . .
H24A H 0.517543 0.186736 0.500092 0.060 Uiso 1 1 calc GR . . . .
H24B H 0.494892 0.312144 0.529692 0.060 Uiso 1 1 calc GR . . . .
H24C H 0.521867 0.357280 0.488883 0.060 Uiso 1 1 calc GR . . . .
C22 C 0.3094(11) 0.0535(9) 0.4351(3) 0.045(2) Uani 1 1 d . . . . .
H22 H 0.338737 0.009785 0.459622 0.054 Uiso 1 1 calc R . . . .
C23 C 0.4811(11) 0.0639(11) 0.4201(3) 0.049(2) Uani 1 1 d . . . . .
H23A H 0.474285 0.134727 0.400036 0.073 Uiso 1 1 calc GR . . . .
H23B H 0.513823 -0.033319 0.411253 0.073 Uiso 1 1 calc GR . . . .
H23C H 0.568133 0.097160 0.438991 0.073 Uiso 1 1 calc GR . . . .
C26 C 0.1853(11) 0.1743(11) 0.51964(19) 0.046(2) Uani 1 1 d . . . . .
H26A H 0.059581 0.179648 0.514266 0.069 Uiso 1 1 calc GR . . . .
H26B H 0.215031 0.200996 0.544979 0.069 Uiso 1 1 calc GR . . . .
H26C H 0.224918 0.073563 0.515362 0.069 Uiso 1 1 calc GR . . . .

loop_
_atom_site_aniso_label
_atom_site_aniso_U_11
_atom_site_aniso_U_22
_atom_site_aniso_U_33
_atom_site_aniso_U_23
_atom_site_aniso_U_13
_atom_site_aniso_U_12
S1 0.0346(9) 0.0200(10) 0.0326(9) 0.0033(7) 0.0105(7) 0.0017(7)
O2 0.020(2) 0.017(2) 0.032(2) 0.006(2) 0.0052(18) -0.0008(19)
O1 0.035(3) 0.011(3) 0.029(2) -0.0033(19) 0.004(2) 0.005(2)
N1 0.011(2) 0.013(3) 0.018(2) 0.003(2) -0.0007(19) 0.003(2)
N2 0.014(2) 0.014(3) 0.028(3) 0.006(2) 0.006(2) 0.002(2)
N3 0.030(3) 0.012(3) 0.017(2) 0.000(2) 0.008(2) 0.001(2)
C18 0.016(3) 0.011(3) 0.023(3) -0.002(2) 0.004(2) 0.002(3)
C11 0.018(3) 0.008(3) 0.019(3) -0.002(2) 0.006(2) 0.001(2)
C13 0.011(3) 0.018(4) 0.026(3) -0.004(3) 0.001(2) 0.002(2)
C20 0.030(3) 0.021(4) 0.026(3) 0.003(3) 0.007(3) 0.004(3)
C15 0.019(3) 0.005(3) 0.024(3) -0.003(2) 0.006(2) 0.000(2)
C8 0.023(3) 0.012(3) 0.039(4) -0.004(3) 0.003(3) 0.003(3)
C14 0.018(3) 0.013(3) 0.021(3) -0.002(3) 0.002(2) 0.005(2)
C2 0.016(3) 0.009(3) 0.023(3) 0.003(2) 0.005(2) 0.004(2)
C5 0.020(3) 0.012(3) 0.021(3) -0.001(2) 0.004(2) -0.001(2)
C16 0.022(3) 0.019(4) 0.019(3) 0.002(3) -0.001(2) 0.001(3)
C3 0.017(3) 0.018(4) 0.022(3) -0.003(3) 0.003(2) -0.002(3)
C19 0.028(3) 0.015(4) 0.029(3) 0.002(3) 0.006(3) 0.005(3)
C17 0.024(3) 0.013(3) 0.023(3) 0.004(3) 0.002(3) 0.001(3)
C10 0.021(3) 0.016(3) 0.024(3) 0.001(3) 0.004(3) -0.002(3)
C9 0.025(3) 0.014(3) 0.027(3) 0.000(3) 0.005(3) 0.003(3)
C25 0.027(3) 0.025(4) 0.034(3) 0.006(3) 0.010(3) 0.008(3)
C4 0.020(3) 0.012(3) 0.020(3) 0.000(2) 0.005(2) 0.003(2)
C6 0.023(3) 0.015(4) 0.027(3) 0.006(3) 0.002(2) 0.003(3)
C12 0.023(3) 0.014(4) 0.029(3) -0.004(3) 0.006(3) -0.001(3)
C27 0.033(4) 0.017(4) 0.031(3) 0.000(3) 0.015(3) 0.003(3)
C1 0.040(4) 0.027(4) 0.017(3) 0.000(3) 0.008(3) 0.003(3)
C7 0.026(3) 0.015(4) 0.035(3) 0.002(3) 0.004(3) 0.005(3)
C29 0.033(4) 0.046(5) 0.033(4) -0.007(4) 0.005(3) 0.013(4)
C28 0.036(4) 0.039(5) 0.029(3) -0.002(3) 0.006(3) -0.004(4)
C21 0.055(5) 0.041(6) 0.061(5) -0.015(4) 0.008(5) 0.001(4)
C24 0.035(4) 0.046(5) 0.038(4) 0.004(4) -0.004(3) 0.008(4)
C22 0.044(5) 0.015(4) 0.078(6) -0.005(4) 0.023(4) -0.001(3)
C23 0.043(5) 0.040(6) 0.064(6) -0.009(4) 0.006(4) 0.020(4)
C26 0.055(5) 0.059(6) 0.024(4) 0.008(4) 0.004(3) -0.016(5)

loop_
_atom_type_symbol
_atom_type_description
_atom_type_scat_dispersion_real
_atom_type_scat_dispersion_imag
_atom_type_scat_source
C C 0.0033 0.0016 'International Tables Vol C Tables 4.2.6.8 and 6.1.1.4'
H H 0.0000 0.0000 'International Tables Vol C Tables 4.2.6.8 and 6.1.1.4'
N N 0.0061 0.0033 'International Tables Vol C Tables 4.2.6.8 and 6.1.1.4'
O O 0.0106 0.0060 'International Tables Vol C Tables 4.2.6.8 and 6.1.1.4'
S S 0.1246 0.1234 'International Tables Vol C Tables 4.2.6.8 and 6.1.1.4'

loop_
_geom_angle_atom_site_label_1
_geom_angle_atom_site_label_2
_geom_angle_atom_site_label_3
_geom_angle
_geom_angle_site_symmetry_1
_geom_angle_site_symmetry_3
_geom_angle_publ_flag
C20 S1 C25 108.0(3) . . ?
C20 S1 C27 106.4(3) . . ?
C20 S1 C22 109.0(3) . . ?
C27 S1 C25 109.2(3) . . ?
C27 S1 C22 115.6(4) . . ?
C22 S1 C25 108.4(4) . . ?
C18 N1 C17 130.6(5) . . ?
C15 N1 C18 121.6(5) . . ?
C15 N1 C17 106.8(5) . . ?
C18 N2 H2 115.4 . . ?
C18 N2 C2 129.2(5) . . ?
C2 N2 H2 115.4 . . ?
C5 N3 C1 123.7(5) . . ?
C3 N3 C5 112.0(5) . . ?
C3 N3 C1 124.3(5) . . ?
O2 C18 N1 123.6(6) . . ?
O2 C18 N2 123.4(5) . . ?
N2 C18 N1 113.0(5) . . ?
C15 C11 C2 116.5(5) . . ?
C10 C11 C15 116.7(6) . . ?
C10 C11 C2 126.7(6) . . ?
C14 C13 H13 120.6 . . ?
C14 C13 C12 118.8(6) . . ?
C12 C13 H13 120.6 . . ?
C19 C20 S1 179.4(6) . . ?
N1 C15 C11 125.3(5) . . ?
N1 C15 C14 110.0(5) . . ?
C11 C15 C14 124.8(6) . . ?
C9 C8 H8 119.9 . . ?
C7 C8 H8 119.9 . . ?
C7 C8 C9 120.2(6) . . ?
C13 C14 C15 117.7(6) . . ?
C13 C14 C16 137.0(6) . . ?
C15 C14 C16 105.3(5) . . ?
N2 C2 C11 109.8(5) . . ?
N2 C2 C3 111.2(5) . . ?
N2 C2 C4 115.9(5) . . ?
C11 C2 C3 106.9(5) . . ?
C4 C2 C11 110.6(5) . . ?
C4 C2 C3 101.9(5) . . ?
N3 C5 C4 109.7(5) . . ?
C6 C5 N3 129.1(5) . . ?
C6 C5 C4 121.1(6) . . ?
C14 C16 H16 125.3 . . ?
C17 C16 C14 109.3(5) . . ?
C17 C16 H16 125.3 . . ?
O1 C3 N3 127.6(6) . . ?
O1 C3 C2 125.0(6) . . ?
N3 C3 C2 107.4(5) . . ?
C20 C19 C17 172.9(7) . . ?
C16 C17 N1 108.5(5) . . ?
C16 C17 C19 128.4(6) . . ?
C19 C17 N1 123.2(6) . . ?
C11 C10 H10 119.8 . . ?
C11 C10 C12 120.5(6) . . ?
C12 C10 H10 119.8 . . ?
C8 C9 H9 120.6 . . ?
C4 C9 C8 118.7(6) . . ?
C4 C9 H9 120.6 . . ?
S1 C25 H25 107.4 . . ?
C24 C25 S1 112.7(5) . . ?
C24 C25 H25 107.4 . . ?
C24 C25 C26 111.2(6) . . ?
C26 C25 S1 110.4(5) . . ?
C26 C25 H25 107.4 . . ?
C5 C4 C2 108.0(5) . . ?
C9 C4 C2 131.0(6) . . ?
C9 C4 C5 120.6(6) . . ?
C5 C6 H6 120.9 . . ?
C5 C6 C7 118.1(6) . . ?
C7 C6 H6 120.9 . . ?
C13 C12 C10 121.5(6) . . ?
C13 C12 H12 119.2 . . ?
C10 C12 H12 119.2 . . ?
S1 C27 H27 108.0 . . ?
C29 C27 S1 113.3(5) . . ?
C29 C27 H27 108.0 . . ?
C29 C27 C28 107.4(6) . . ?
C28 C27 S1 111.9(4) . . ?
C28 C27 H27 108.0 . . ?
N3 C1 H1A 109.5 . . ?
N3 C1 H1B 109.5 . . ?
N3 C1 H1C 109.5 . . ?
H1A C1 H1B 109.5 . . ?
H1A C1 H1C 109.5 . . ?
H1B C1 H1C 109.5 . . ?
C8 C7 H7 119.4 . . ?
C6 C7 C8 121.3(6) . . ?
C6 C7 H7 119.4 . . ?
C27 C29 H29A 109.5 . . ?
C27 C29 H29B 109.5 . . ?
C27 C29 H29C 109.5 . . ?
H29A C29 H29B 109.5 . . ?
H29A C29 H29C 109.5 . . ?
H29B C29 H29C 109.5 . . ?
C27 C28 H28A 109.5 . . ?
C27 C28 H28B 109.5 . . ?
C27 C28 H28C 109.5 . . ?
H28A C28 H28B 109.5 . . ?
H28A C28 H28C 109.5 . . ?
H28B C28 H28C 109.5 . . ?
H21A C21 H21B 109.5 . . ?
H21A C21 H21C 109.5 . . ?
H21B C21 H21C 109.5 . . ?
C22 C21 H21A 109.5 . . ?
C22 C21 H21B 109.5 . . ?
C22 C21 H21C 109.5 . . ?
C25 C24 H24A 109.5 . . ?
C25 C24 H24B 109.5 . . ?
C25 C24 H24C 109.5 . . ?
H24A C24 H24B 109.5 . . ?
H24A C24 H24C 109.5 . . ?
H24B C24 H24C 109.5 . . ?
S1 C22 H22 102.9 . . ?
C21 C22 S1 117.7(6) . . ?
C21 C22 H22 102.9 . . ?
C21 C22 C23 113.3(8) . . ?
C23 C22 S1 114.3(6) . . ?
C23 C22 H22 102.9 . . ?
C22 C23 H23A 109.5 . . ?
C22 C23 H23B 109.5 . . ?
C22 C23 H23C 109.5 . . ?
H23A C23 H23B 109.5 . . ?
H23A C23 H23C 109.5 . . ?
H23B C23 H23C 109.5 . . ?
C25 C26 H26A 109.5 . . ?
C25 C26 H26B 109.5 . . ?
C25 C26 H26C 109.5 . . ?
H26A C26 H26B 109.5 . . ?
H26A C26 H26C 109.5 . . ?
H26B C26 H26C 109.5 . . ?

loop_
_geom_bond_atom_site_label_1
_geom_bond_atom_site_label_2
_geom_bond_distance
_geom_bond_site_symmetry_2
_geom_bond_publ_flag
S1 C20 1.827(7) . ?
S1 C25 1.896(7) . ?
S1 C27 1.859(7) . ?
S1 C22 1.887(8) . ?
O2 C18 1.212(8) . ?
O1 C3 1.221(8) . ?
N1 C18 1.398(7) . ?
N1 C15 1.380(8) . ?
N1 C17 1.429(8) . ?
N2 H2 0.8800 . ?
N2 C18 1.378(8) . ?
N2 C2 1.454(8) . ?
N3 C5 1.397(8) . ?
N3 C3 1.355(8) . ?
N3 C1 1.462(8) . ?
C11 C15 1.386(9) . ?
C11 C2 1.513(8) . ?
C11 C10 1.375(9) . ?
C13 H13 0.9500 . ?
C13 C14 1.393(9) . ?
C13 C12 1.394(9) . ?
C20 C19 1.215(10) . ?
C15 C14 1.407(8) . ?
C8 H8 0.9500 . ?
C8 C9 1.409(9) . ?
C8 C7 1.394(9) . ?
C14 C16 1.435(9) . ?
C2 C3 1.559(8) . ?
C2 C4 1.507(9) . ?
C5 C4 1.409(8) . ?
C5 C6 1.388(9) . ?
C16 H16 0.9500 . ?
C16 C17 1.354(9) . ?
C19 C17 1.425(9) . ?
C10 H10 0.9500 . ?
C10 C12 1.419(9) . ?
C9 H9 0.9500 . ?
C9 C4 1.372(9) . ?
C25 H25 1.0000 . ?
C25 C24 1.532(11) . ?
C25 C26 1.535(10) . ?
C6 H6 0.9500 . ?
C6 C7 1.388(10) . ?
C12 H12 0.9500 . ?
C27 H27 1.0000 . ?
C27 C29 1.537(10) . ?
C27 C28 1.564(9) . ?
C1 H1A 0.9800 . ?
C1 H1B 0.9800 . ?
C1 H1C 0.9800 . ?
C7 H7 0.9500 . ?
C29 H29A 0.9800 . ?
C29 H29B 0.9800 . ?
C29 H29C 0.9800 . ?
C28 H28A 0.9800 . ?
C28 H28B 0.9800 . ?
C28 H28C 0.9800 . ?
C21 H21A 0.9800 . ?
C21 H21B 0.9800 . ?
C21 H21C 0.9800 . ?
C21 C22 1.473(12) . ?
C24 H24A 0.9800 . ?
C24 H24B 0.9800 . ?
C24 H24C 0.9800 . ?
C22 H22 1.0000 . ?
C22 C23 1.492(11) . ?
C23 H23A 0.9800 . ?
C23 H23B 0.9800 . ?
C23 H23C 0.9800 . ?
C26 H26A 0.9800 . ?
C26 H26B 0.9800 . ?
C26 H26C 0.9800 . ?

loop_
_twin_individual_id
_twin_individual_mass_fraction_refined
1 0.774(3)
2 0.226(3)
